data_2311858
loop_
_publ_author_name
'Fujita, Megumi'
'Kazerouni, Amaan M.'
'Bacsa, John'

_publ_section_title
;
 The structure of a valinomycin-hexaaquamagnesium
 trifluoromethanesulfonate compound.
;
_journal_coeditor_code QS3057
_journal_issue 'Pt 8'
_journal_name_full 'Acta crystallographica. Section C, Structural chemistry'
_journal_page_first 627
_journal_page_last 633
_journal_paper_doi 10.1107/S2053229616010676
_journal_volume 72
_journal_year 2016
_chemical_formula_iupac 'C54 H90 N6 O18, [Mg (H2 O1)6](C1 F3 O3 S1)2, 3H2 O'
_chemical_formula_moiety 'H12 Mg1 O6 2+, 2(C1 F3 O3 S1 -), 3(H2 O), C54 H90 N6 O18'
_chemical_formula_sum 'C56 H108 F6 Mg N6 O33 S2'
_chemical_formula_weight 1595.91
_chemical_name_common Mg-Valinomycin
_chemical_name_systematic
;
Valinomycin hexaaquamagnesium bis(trifluoromethanesulfonate) trihydrate
;
_space_group_crystal_system trigonal
_space_group_IT_number 143
_space_group_name_Hall 'P 3'
_space_group_name_H-M_alt 'P 3'
_atom_sites_solution_hydrogens mixed
_cell_angle_alpha 90
_cell_angle_beta 90
_cell_angle_gamma 120
_cell_formula_units_Z 1
_cell_length_a 16.4188(5)
_cell_length_b 16.4188(5)
_cell_length_c 8.8395(3)
_cell_measurement_reflns_used 9973
_cell_measurement_temperature 100(2)
_cell_measurement_theta_max 31.462
_cell_measurement_theta_min 2.481
_cell_volume 2063.67(11)
_computing_cell_refinement
;
SAINT (Bruker, 2013)
;
_computing_data_collection
;
APEX2 (Bruker, 2014)
;
_computing_data_reduction
;
SAINT (Bruker, 2013)
;
_computing_molecular_graphics
;
OLEX2 (Dolomanov <i>et al.</i>,  2009)
;
_computing_publication_material
;
OLEX2 (Dolomanov <i>et al.</i>,  2009)
;
_computing_structure_refinement
;
SHELXL2014 (Sheldrick, 2015b)
;
_computing_structure_solution
;
SHELXT2014 (Sheldrick, 2015a)
;
_diffrn_ambient_temperature 100(2)
_diffrn_detector_area_resol_mean 512
_diffrn_measured_fraction_theta_full 0.999
_diffrn_measured_fraction_theta_max 0.991
_diffrn_measurement_device_type 'Bruker APEXII CCD'
_diffrn_measurement_method '\f and \w scans'
_diffrn_radiation_monochromator graphite
_diffrn_radiation_type MoK\a
_diffrn_radiation_wavelength 0.71073
_diffrn_reflns_av_R_equivalents 0.0331
_diffrn_reflns_limit_h_max 19
_diffrn_reflns_limit_h_min -23
_diffrn_reflns_limit_k_max 24
_diffrn_reflns_limit_k_min -23
_diffrn_reflns_limit_l_max 12
_diffrn_reflns_limit_l_min -12
_diffrn_reflns_number 19702
_diffrn_reflns_theta_full 26.000
_diffrn_reflns_theta_max 31.463
_diffrn_reflns_theta_min 1.432
_diffrn_standards_number 0
_exptl_absorpt_coefficient_mu 0.162
_exptl_absorpt_correction_T_max 0.7462
_exptl_absorpt_correction_T_min 0.6416
_exptl_absorpt_correction_type multi-scan
_exptl_absorpt_process_details
;
(SADABS; Bruker, 2014)
;
_exptl_crystal_colour colourless
_exptl_crystal_density_diffrn 1.284
_exptl_crystal_description prism
_exptl_crystal_F_000 848
_exptl_crystal_size_max 0.655
_exptl_crystal_size_mid 0.464
_exptl_crystal_size_min 0.236
_refine_diff_density_max 0.418
_refine_diff_density_min -0.277
_refine_ls_abs_structure_details
;
Flack <i>x</i> determined using 3081 quotients [(I+)-(I-)]/[(I+)+(I-)]
(Parsons <i>et al.</i>,  2013); Hooft <i>y</i> determined using 4154
Bijvoet pairs
(Hooft <i>et al.</i>,  2008)
;
_refine_ls_abs_structure_Flack 0.08(4)
_refine_ls_extinction_method none
_refine_ls_goodness_of_fit_ref 1.039
_refine_ls_hydrogen_treatment mixed
_refine_ls_matrix_type full
_refine_ls_number_parameters 324
_refine_ls_number_reflns 8681
_refine_ls_number_restraints 10
_refine_ls_restrained_S_all 1.039
_refine_ls_R_factor_all 0.0581
_refine_ls_R_factor_gt 0.0469
_refine_ls_shift/su_max 0.006
_refine_ls_shift/su_mean 0.000
_refine_ls_structure_factor_coef Fsqd
_refine_ls_weighting_details 'w=1/[\s^2^(Fo^2^)+(0.0586P)^2^+0.5419P] where P=(Fo^2^+2Fc^2^)/3'
_refine_ls_weighting_scheme calc
_refine_ls_wR_factor_gt 0.1102
_refine_ls_wR_factor_ref 0.1201
_reflns_number_gt 7479
_reflns_number_total 8681
_reflns_threshold_expression 'I > 2\s(I)'
_cod_data_source_file qs3057sup1.cif
_cod_data_source_block I
_cod_original_cell_volume 2063.67(14)
_cod_database_code 2311858
_shelx_space_group_comment
;
The symmetry employed for this shelxl refinement is uniquely defined
by the following loop, which should always be used as a source of
symmetry information in preference to the above space-group names.
They are only intended as comments.
The structure is chiral, but has pseudo-centrosymmetry. The centrosymmetric
space group, P-3, is not possible since this is a chiral peptide. The
refinement of the structure in P-3 yields an R1 of 17%.
;
_shelx_estimated_absorpt_t_min 0.901
_shelx_estimated_absorpt_t_max 0.963

loop_
_space_group_symop_operation_xyz
'x, y, z'
'-y, x-y, z'
'-x+y, -x, z'

loop_
_atom_site_type_symbol
_atom_site_label
_atom_site_fract_x
_atom_site_fract_y
_atom_site_fract_z
_atom_site_U_iso_or_equiv
_atom_site_adp_type
_atom_site_calc_flag
_atom_site_occupancy
S S1 0.6667 0.3333 0.66117(12) 0.0184(2) Uani d 1
F F1 0.60558(17) 0.35704(17) 0.9207(2) 0.0438(5) Uani d 1
O O1 0.69848(16) 0.43012(16) 0.6250(3) 0.0285(5) Uani d 1
C C1 0.6667 0.3333 0.8658(6) 0.0265(10) Uani d 1
S S2 1.0000 1.0000 0.30056(11) 0.01403(19) Uani d 1
F F2 0.91560(14) 0.93744(14) 0.0403(2) 0.0336(4) Uani d 1
O O2 0.93719(14) 1.03489(14) 0.3376(2) 0.0204(4) Uani d 1
C C2 1.0000 1.0000 0.0944(5) 0.0222(9) Uani d 1
Mg Mg1 0.3333 0.6667 0.44311(17) 0.0187(3) Uani d 1
H H4A 0.2937(14) 0.5084(13) 0.587(5) 0.060(10) Uiso d 1
H H4B 0.4026(16) 0.567(2) 0.559(4) 0.060(10) Uiso d 1
O O3 0.44327(15) 0.67964(16) 0.3086(3) 0.0282(5) Uani d 1
H H3A 0.5057(11) 0.725(2) 0.333(3) 0.042 Uiso d 1
H H3B 0.4351(19) 0.671(3) 0.2020(16) 0.042 Uiso d 1
O O4 0.34675(16) 0.57098(16) 0.5779(3) 0.0319(5) Uani d 1
O O5 0.39800(13) 0.41075(14) 0.6719(2) 0.0205(4) Uani d 1
O O6 0.40520(14) 0.34550(14) 0.4513(2) 0.0222(4) Uani d 1
O O7 0.50107(16) 0.56902(15) 0.4816(3) 0.0287(5) Uani d 1
O O8 0.67291(13) 0.73269(13) 0.2606(2) 0.0192(4) Uani d 1
O O9 0.59991(15) 0.82266(16) 0.4373(3) 0.0352(6) Uani d 1
O O10 0.72909(15) 0.73641(14) 0.4949(2) 0.0261(5) Uani d 1
N N1 0.61651(16) 0.53350(16) 0.4809(3) 0.0195(4) Uani d 1
H H1 0.6406 0.5019 0.5236 0.023 Uiso d 1
N N2 0.74635(16) 0.94657(16) 0.4611(3) 0.0186(4) Uani d 1
H H2 0.8033 0.9777 0.4228 0.022 Uiso d 1
C C3 0.36146(19) 0.34741(19) 0.5583(3) 0.0174(5) Uani d 1
C C4 0.49917(19) 0.4676(2) 0.6805(3) 0.0211(5) Uani d 1
H H4 0.5273 0.4264 0.6949 0.025 Uiso calc 1
C C5 0.53817(19) 0.52612(19) 0.5368(3) 0.0204(5) Uani d 1
C C6 0.66311(19) 0.59238(18) 0.3489(3) 0.0185(5) Uani d 1
H H6 0.6192 0.5691 0.2606 0.022 Uiso calc 1
C C7 0.69074(19) 0.69393(19) 0.3818(3) 0.0188(5) Uani d 1
C C8 0.71813(19) 0.83473(18) 0.2629(3) 0.0202(5) Uani d 1
H H8 0.7878 0.8625 0.2702 0.024 Uiso calc 1
C C9 0.68318(19) 0.86665(19) 0.3973(3) 0.0210(5) Uani d 1
C C10 0.72384(18) 0.98310(19) 0.5948(3) 0.0173(5) Uani d 1
H H10 0.6964 0.9324 0.6731 0.021 Uiso calc 1
C C11 0.8147(2) 1.0665(2) 0.6580(3) 0.0223(5) Uani d 1
H H11 0.8483 1.1113 0.5733 0.027 Uiso calc 1
C C12 0.8787(2) 1.0314(3) 0.7201(4) 0.0329(7) Uani d 1
H H12A 0.8472 0.9880 0.8043 0.049 Uiso calc 1
H H12B 0.9377 1.0850 0.7558 0.049 Uiso calc 1
H H12C 0.8922 0.9986 0.6399 0.049 Uiso calc 1
C C13 0.7937(2) 1.1190(2) 0.7812(4) 0.0336(7) Uani d 1
H H13A 0.7593 1.1476 0.7370 0.050 Uiso calc 1
H H13B 0.8530 1.1682 0.8247 0.050 Uiso calc 1
H H13C 0.7555 1.0747 0.8607 0.050 Uiso calc 1
C C14 0.6938(2) 0.8632(2) 0.1151(4) 0.0301(6) Uani d 1
H H14A 0.7150 0.8396 0.0309 0.045 Uiso calc 1
H H14B 0.7250 0.9320 0.1096 0.045 Uiso calc 1
H H14C 0.6255 0.8366 0.1087 0.045 Uiso calc 1
C C15 0.75134(19) 0.58643(18) 0.3117(3) 0.0191(5) Uani d 1
H H15 0.7868 0.5952 0.4080 0.023 Uiso calc 1
C C16 0.7239(2) 0.4894(2) 0.2484(4) 0.0280(6) Uani d 1
H H16A 0.7806 0.4846 0.2343 0.042 Uiso calc 1
H H16B 0.6921 0.4806 0.1509 0.042 Uiso calc 1
H H16C 0.6814 0.4408 0.3194 0.042 Uiso calc 1
C C17 0.8166(2) 0.6631(2) 0.2011(3) 0.0271(6) Uani d 1
H H17A 0.8720 0.6570 0.1813 0.041 Uiso calc 1
H H17B 0.8364 0.7251 0.2451 0.041 Uiso calc 1
H H17C 0.7831 0.6564 0.1060 0.041 Uiso calc 1
C C18 0.5194(2) 0.5312(2) 0.8198(3) 0.0296(6) Uani d 1
H H18 0.4914 0.5721 0.8010 0.035 Uiso calc 1
C C19 0.6254(2) 0.5952(3) 0.8420(4) 0.0375(7) Uani d 1
H H19A 0.6550 0.5566 0.8559 0.056 Uiso calc 1
H H19B 0.6368 0.6346 0.9316 0.056 Uiso calc 1
H H19C 0.6522 0.6353 0.7527 0.056 Uiso calc 1
C C20 0.4742(3) 0.4738(3) 0.9613(4) 0.0430(9) Uani d 1
H H20A 0.4061 0.4351 0.9459 0.064 Uiso calc 1
H H20B 0.4866 0.5163 1.0471 0.064 Uiso calc 1
H H20C 0.5006 0.4331 0.9823 0.064 Uiso calc 1

loop_
_atom_site_aniso_label
_atom_site_aniso_U_11
_atom_site_aniso_U_22
_atom_site_aniso_U_33
_atom_site_aniso_U_12
_atom_site_aniso_U_13
_atom_site_aniso_U_23
S1 0.0195(3) 0.0195(3) 0.0164(5) 0.00973(16) 0.000 0.000
F1 0.0497(14) 0.0575(14) 0.0289(10) 0.0304(12) 0.0095(9) -0.0088(9)
O1 0.0300(12) 0.0229(10) 0.0316(11) 0.0126(9) -0.0047(9) 0.0055(8)
C1 0.0315(16) 0.0315(16) 0.016(2) 0.0158(8) 0.000 0.000
S2 0.0134(3) 0.0134(3) 0.0152(4) 0.00671(14) 0.000 0.000
F2 0.0307(10) 0.0400(11) 0.0225(9) 0.0120(9) -0.0100(7) -0.0052(8)
O2 0.0173(9) 0.0204(9) 0.0250(9) 0.0107(8) 0.0037(7) 0.0002(7)
C2 0.0248(15) 0.0248(15) 0.017(2) 0.0124(7) 0.000 0.000
Mg1 0.0130(4) 0.0130(4) 0.0301(9) 0.00652(19) 0.000 0.000
O3 0.0173(9) 0.0309(11) 0.0354(11) 0.0112(9) 0.0015(8) -0.0006(9)
O4 0.0283(11) 0.0263(11) 0.0436(13) 0.0156(9) -0.0039(9) 0.0054(9)
O5 0.0134(8) 0.0220(9) 0.0239(9) 0.0074(7) -0.0026(7) -0.0050(7)
O6 0.0174(9) 0.0208(10) 0.0261(10) 0.0078(8) 0.0010(7) -0.0023(8)
O7 0.0243(10) 0.0237(11) 0.0420(12) 0.0149(9) -0.0021(9) 0.0035(9)
O8 0.0184(9) 0.0117(8) 0.0250(9) 0.0056(7) -0.0027(7) -0.0009(7)
O9 0.0151(10) 0.0256(11) 0.0528(14) 0.0010(9) 0.0104(9) -0.0101(10)
O10 0.0284(11) 0.0183(10) 0.0266(10) 0.0080(9) -0.0070(8) -0.0060(8)
N1 0.0157(10) 0.0170(11) 0.0252(11) 0.0078(9) -0.0033(8) 0.0003(8)
N2 0.0130(10) 0.0139(10) 0.0280(11) 0.0059(8) 0.0052(8) 0.0003(8)
C3 0.0153(11) 0.0168(11) 0.0219(12) 0.0094(9) -0.0028(9) -0.0001(9)
C4 0.0126(11) 0.0237(13) 0.0245(12) 0.0071(10) -0.0034(9) -0.0015(10)
C5 0.0180(12) 0.0145(12) 0.0267(13) 0.0066(10) -0.0058(10) -0.0030(9)
C6 0.0189(12) 0.0129(11) 0.0206(12) 0.0056(10) -0.0079(9) -0.0026(9)
C7 0.0160(12) 0.0139(11) 0.0237(12) 0.0054(9) -0.0008(9) 0.0001(9)
C8 0.0170(12) 0.0106(11) 0.0294(13) 0.0042(9) 0.0023(9) 0.0000(9)
C9 0.0132(11) 0.0140(12) 0.0343(14) 0.0057(10) 0.0038(10) 0.0005(9)
C10 0.0159(11) 0.0158(11) 0.0215(12) 0.0090(10) 0.0027(9) 0.0023(9)
C11 0.0215(13) 0.0216(13) 0.0223(13) 0.0096(11) -0.0033(9) 0.0003(10)
C12 0.0295(16) 0.049(2) 0.0270(14) 0.0249(15) -0.0061(12) 0.0040(13)
C13 0.0300(16) 0.0324(16) 0.0358(16) 0.0137(13) -0.0094(12) -0.0139(13)
C14 0.0334(16) 0.0236(14) 0.0327(15) 0.0139(13) 0.0036(12) 0.0064(11)
C15 0.0213(12) 0.0170(12) 0.0191(11) 0.0096(10) -0.0019(9) -0.0023(9)
C16 0.0343(16) 0.0226(14) 0.0283(14) 0.0151(12) -0.0006(12) -0.0049(11)
C17 0.0266(15) 0.0256(14) 0.0282(14) 0.0124(12) 0.0042(11) 0.0047(11)
C18 0.0231(14) 0.0355(16) 0.0282(14) 0.0132(13) -0.0077(11) -0.0131(12)
C19 0.0256(15) 0.0432(19) 0.0356(16) 0.0111(14) -0.0109(12) -0.0128(14)
C20 0.0320(17) 0.064(2) 0.0268(15) 0.0199(17) -0.0032(12) -0.0098(15)

loop_
_atom_type_symbol
_atom_type_description
_atom_type_scat_dispersion_real
_atom_type_scat_dispersion_imag
_atom_type_scat_source
C C 0.0033 0.0016 'International Tables Vol C Tables 4.2.6.8 and 6.1.1.4'
H H 0.0000 0.0000 'International Tables Vol C Tables 4.2.6.8 and 6.1.1.4'
F F 0.0171 0.0103 'International Tables Vol C Tables 4.2.6.8 and 6.1.1.4'
Mg Mg 0.0486 0.0363 'International Tables Vol C Tables 4.2.6.8 and 6.1.1.4'
N N 0.0061 0.0033 'International Tables Vol C Tables 4.2.6.8 and 6.1.1.4'
O O 0.0106 0.0060 'International Tables Vol C Tables 4.2.6.8 and 6.1.1.4'
S S 0.1246 0.1234 'International Tables Vol C Tables 4.2.6.8 and 6.1.1.4'

loop_
_geom_angle_atom_site_label_1
_geom_angle_atom_site_label_2
_geom_angle_atom_site_label_3
_geom_angle_site_symmetry_1
_geom_angle_site_symmetry_3
_geom_angle
O1 S1 O1 3_665 2_655 115.20(7)
O1 S1 O1 3_665 . 115.20(7)
O1 S1 O1 2_655 . 115.20(7)
O1 S1 C1 3_665 . 102.85(10)
O1 S1 C1 2_655 . 102.85(10)
O1 S1 C1 . . 102.85(10)
F1 C1 S1 . . 111.3(2)
F1 C1 S1 3_665 . 111.3(2)
F1 C1 S1 2_655 . 111.3(2)
F1 C1 F1 3_665 . 107.6(2)
F1 C1 F1 2_655 . 107.6(2)
F1 C1 F1 2_655 3_665 107.6(2)
O2 S2 O2 3_675 . 115.01(7)
O2 S2 O2 2_765 . 115.01(7)
O2 S2 O2 3_675 2_765 115.01(7)
O2 S2 C2 3_675 . 103.11(9)
O2 S2 C2 2_765 . 103.11(9)
O2 S2 C2 . . 103.11(9)
F2 C2 S2 2_765 . 111.01(19)
F2 C2 S2 3_675 . 111.01(19)
F2 C2 S2 . . 111.01(19)
F2 C2 F2 3_675 . 107.9(2)
F2 C2 F2 3_675 2_765 107.9(2)
F2 C2 F2 2_765 . 107.9(2)
O3 Mg1 O3 2_665 3_565 90.60(10)
O3 Mg1 O3 3_565 . 90.60(10)
O3 Mg1 O3 2_665 . 90.60(10)
O4 Mg1 O3 3_565 2_665 89.78(9)
O4 Mg1 O3 2_665 3_565 179.61(11)
O4 Mg1 O3 2_665 . 89.78(9)
O4 Mg1 O3 2_665 2_665 89.46(10)
O4 Mg1 O3 3_565 . 179.61(11)
O4 Mg1 O3 . 2_665 179.61(12)
O4 Mg1 O3 . . 89.46(10)
O4 Mg1 O3 3_565 3_565 89.46(10)
O4 Mg1 O3 . 3_565 89.78(9)
O4 Mg1 O4 2_665 . 90.15(11)
O4 Mg1 O4 3_565 2_665 90.15(11)
O4 Mg1 O4 3_565 . 90.15(11)
Mg1 O3 H3A . . 119.3(17)
Mg1 O3 H3B . . 120.1(17)
H3A O3 H3B . . 112(2)
Mg1 O4 H4A . . 118(2)
Mg1 O4 H4B . . 114.4(18)
H4A O4 H4B . . 109.0(19)
C3 O5 C4 . . 117.5(2)
C7 O8 C8 . . 115.2(2)
C5 N1 H1 . . 119.2
C5 N1 C6 . . 121.4(2)
C6 N1 H1 . . 119.4
C9 N2 H2 . . 119.3
C9 N2 C10 . . 121.4(2)
C10 N2 H2 . . 119.3
O5 C3 C10 . 3_565 109.2(2)
O6 C3 O5 . . 124.4(2)
O6 C3 C10 . 3_565 126.3(2)
O5 C4 H4 . . 110.0
O5 C4 C5 . . 110.3(2)
O5 C4 C18 . . 105.6(2)
C5 C4 H4 . . 110.0
C5 C4 C18 . . 111.0(2)
C18 C4 H4 . . 110.0
O7 C5 N1 . . 122.1(3)
O7 C5 C4 . . 121.0(3)
N1 C5 C4 . . 116.7(2)
N1 C6 H6 . . 109.3
N1 C6 C7 . . 110.0(2)
N1 C6 C15 . . 109.1(2)
C7 C6 H6 . . 109.3
C7 C6 C15 . . 109.7(2)
C15 C6 H6 . . 109.3
O8 C7 C6 . . 110.4(2)
O10 C7 O8 . . 124.1(2)
O10 C7 C6 . . 125.3(2)
O8 C8 H8 . . 109.6
O8 C8 C9 . . 110.1(2)
O8 C8 C14 . . 106.5(2)
C9 C8 H8 . . 109.6
C14 C8 H8 . . 109.6
C14 C8 C9 . . 111.4(2)
O9 C9 N2 . . 123.1(3)
O9 C9 C8 . . 121.3(3)
N2 C9 C8 . . 115.5(2)
N2 C10 C3 . 2_665 111.2(2)
N2 C10 H10 . . 108.8
N2 C10 C11 . . 109.2(2)
C3 C10 H10 2_665 . 108.8
C3 C10 C11 2_665 . 110.1(2)
C11 C10 H10 . . 108.8
C10 C11 H11 . . 108.4
C12 C11 C10 . . 109.7(2)
C12 C11 H11 . . 108.4
C13 C11 C10 . . 111.6(2)
C13 C11 H11 . . 108.4
C13 C11 C12 . . 110.3(3)
C11 C12 H12A . . 109.5
C11 C12 H12B . . 109.5
C11 C12 H12C . . 109.5
H12A C12 H12B . . 109.5
H12A C12 H12C . . 109.5
H12B C12 H12C . . 109.5
C11 C13 H13A . . 109.5
C11 C13 H13B . . 109.5
C11 C13 H13C . . 109.5
H13A C13 H13B . . 109.5
H13A C13 H13C . . 109.5
H13B C13 H13C . . 109.5
C8 C14 H14A . . 109.5
C8 C14 H14B . . 109.5
C8 C14 H14C . . 109.5
H14A C14 H14B . . 109.5
H14A C14 H14C . . 109.5
H14B C14 H14C . . 109.5
C6 C15 H15 . . 108.0
C16 C15 C6 . . 110.4(2)
C16 C15 H15 . . 108.0
C16 C15 C17 . . 110.1(2)
C17 C15 C6 . . 112.3(2)
C17 C15 H15 . . 108.0
C15 C16 H16A . . 109.5
C15 C16 H16B . . 109.5
C15 C16 H16C . . 109.5
H16A C16 H16B . . 109.5
H16A C16 H16C . . 109.5
H16B C16 H16C . . 109.5
C15 C17 H17A . . 109.5
C15 C17 H17B . . 109.5
C15 C17 H17C . . 109.5
H17A C17 H17B . . 109.5
H17A C17 H17C . . 109.5
H17B C17 H17C . . 109.5
C4 C18 H18 . . 107.9
C19 C18 C4 . . 110.7(2)
C19 C18 H18 . . 107.9
C20 C18 C4 . . 111.4(3)
C20 C18 H18 . . 107.9
C20 C18 C19 . . 110.8(3)
C18 C19 H19A . . 109.5
C18 C19 H19B . . 109.5
C18 C19 H19C . . 109.5
H19A C19 H19B . . 109.5
H19A C19 H19C . . 109.5
H19B C19 H19C . . 109.5
C18 C20 H20A . . 109.5
C18 C20 H20B . . 109.5
C18 C20 H20C . . 109.5
H20A C20 H20B . . 109.5
H20A C20 H20C . . 109.5
H20B C20 H20C . . 109.5

loop_
_geom_bond_atom_site_label_1
_geom_bond_atom_site_label_2
_geom_bond_site_symmetry_2
_geom_bond_distance
S1 O1 3_665 1.439(2)
S1 O1 . 1.439(2)
S1 O1 2_655 1.439(2)
S1 C1 . 1.809(5)
F1 C1 . 1.336(3)
C1 F1 2_655 1.336(3)
C1 F1 3_665 1.336(3)
S2 O2 3_675 1.446(2)
S2 O2 2_765 1.446(2)
S2 O2 . 1.446(2)
S2 C2 . 1.822(5)
F2 C2 . 1.334(2)
C2 F2 2_765 1.334(2)
C2 F2 3_675 1.334(2)
Mg1 O3 3_565 2.082(2)
Mg1 O3 2_665 2.082(2)
Mg1 O3 . 2.082(2)
Mg1 O4 2_665 2.070(2)
Mg1 O4 . 2.070(2)
Mg1 O4 3_565 2.070(2)
O3 H3A . 0.944(13)
O3 H3B . 0.953(13)
O4 H4A . 0.962(13)
O4 H4B . 0.966(10)
O5 C3 . 1.351(3)
O5 C4 . 1.444(3)
O6 C3 . 1.197(3)
O7 C5 . 1.239(3)
O8 C7 . 1.351(3)
O8 C8 . 1.454(3)
O9 C9 . 1.236(3)
O10 C7 . 1.201(3)
N1 H1 . 0.8791
N1 C5 . 1.326(4)
N1 C6 . 1.463(4)
N2 H2 . 0.8790
N2 C9 . 1.325(4)
N2 C10 . 1.454(3)
C3 C10 3_565 1.525(4)
C4 H4 . 1.0000
C4 C5 . 1.527(4)
C4 C18 . 1.539(4)
C6 H6 . 1.0000
C6 C7 . 1.521(4)
C6 C15 . 1.535(4)
C8 H8 . 1.0000
C8 C9 . 1.522(4)
C8 C14 . 1.507(4)
C10 C3 2_665 1.525(4)
C10 H10 . 1.0000
C10 C11 . 1.540(4)
C11 H11 . 1.0000
C11 C12 . 1.532(4)
C11 C13 . 1.531(4)
C12 H12A . 0.9800
C12 H12B . 0.9800
C12 H12C . 0.9800
C13 H13A . 0.9800
C13 H13B . 0.9800
C13 H13C . 0.9800
C14 H14A . 0.9800
C14 H14B . 0.9800
C14 H14C . 0.9800
C15 H15 . 1.0000
C15 C16 . 1.529(4)
C15 C17 . 1.530(4)
C16 H16A . 0.9800
C16 H16B . 0.9800
C16 H16C . 0.9800
C17 H17A . 0.9800
C17 H17B . 0.9800
C17 H17C . 0.9800
C18 H18 . 1.0000
C18 C19 . 1.531(4)
C18 C20 . 1.517(5)
C19 H19A . 0.9800
C19 H19B . 0.9800
C19 H19C . 0.9800
C20 H20A . 0.9800
C20 H20B . 0.9800
C20 H20C . 0.9800

loop_
_geom_hbond_atom_site_label_D
_geom_hbond_atom_site_label_H
_geom_hbond_atom_site_label_A
_geom_hbond_site_symmetry_A
_geom_hbond_distance_DH
_geom_hbond_distance_HA
_geom_hbond_distance_DA
_geom_hbond_angle_DHA
O4 H4A O9 3_565 0.962(13) 2.05(3) 2.802(3) 134(4)
O4 H4B O7 . 0.966(10) 1.739(11) 2.688(3) 167(3)
O3 H3A O9 . 0.944(13) 1.822(16) 2.717(3) 157(3)
N1 H1 O1 . 0.8800 2.0500 2.933(4) 179.00
N2 H2 O2 . 0.8800 2.0500 2.927(4) 173.00

loop_
_geom_torsion_atom_site_label_1
_geom_torsion_atom_site_label_2
_geom_torsion_atom_site_label_3
_geom_torsion_atom_site_label_4
_geom_torsion_site_symmetry_1
_geom_torsion_site_symmetry_4
_geom_torsion
O1 S1 C1 F1 3_665 2_655 -56.91(15)
O1 S1 C1 F1 2_655 3_665 -176.91(15)
O1 S1 C1 F1 3_665 . -176.91(15)
O1 S1 C1 F1 2_655 2_655 63.09(15)
O1 S1 C1 F1 . 3_665 -56.91(15)
O1 S1 C1 F1 . 2_655 -176.91(15)
O1 S1 C1 F1 2_655 . -56.91(15)
O1 S1 C1 F1 3_665 3_665 63.09(15)
O1 S1 C1 F1 . . 63.09(15)
O2 S2 C2 F2 3_675 3_675 -66.20(12)
O2 S2 C2 F2 2_765 2_765 -66.20(13)
O2 S2 C2 F2 2_765 . 53.80(12)
O2 S2 C2 F2 2_765 3_675 173.80(12)
O2 S2 C2 F2 3_675 . 173.80(12)
O2 S2 C2 F2 . 3_675 53.80(13)
O2 S2 C2 F2 . . -66.20(12)
O2 S2 C2 F2 3_675 2_765 53.80(13)
O2 S2 C2 F2 . 2_765 173.80(13)
O5 C4 C5 O7 . . 45.2(4)
O5 C4 C5 N1 . . -139.1(2)
O5 C4 C18 C19 . . 179.7(3)
O5 C4 C18 C20 . . 55.9(3)
O8 C8 C9 O9 . . -38.7(4)
O8 C8 C9 N2 . . 145.1(2)
N1 C6 C7 O8 . . -138.5(2)
N1 C6 C7 O10 . . 46.4(4)
N1 C6 C15 C16 . . 70.5(3)
N1 C6 C15 C17 . . -166.2(2)
N2 C10 C11 C12 . . -67.6(3)
N2 C10 C11 C13 . . 169.9(2)
C3 O5 C4 C5 . . 60.6(3)
C3 O5 C4 C18 . . -179.4(2)
C3 C10 C11 C12 2_665 . 170.1(2)
C3 C10 C11 C13 2_665 . 47.5(3)
C4 O5 C3 O6 . . -12.8(4)
C4 O5 C3 C10 . 3_565 163.1(2)
C5 N1 C6 C7 . . 59.6(3)
C5 N1 C6 C15 . . -180.0(2)
C5 C4 C18 C19 . . -60.7(3)
C5 C4 C18 C20 . . 175.4(3)
C6 N1 C5 O7 . . -0.7(4)
C6 N1 C5 C4 . . -176.3(2)
C7 O8 C8 C9 . . -62.2(3)
C7 O8 C8 C14 . . 176.8(2)
C7 C6 C15 C16 . . -168.9(2)
C7 C6 C15 C17 . . -45.6(3)
C8 O8 C7 O10 . . 10.6(4)
C8 O8 C7 C6 . . -164.6(2)
C9 N2 C10 C3 . 2_665 -67.9(3)
C9 N2 C10 C11 . . 170.4(2)
C10 N2 C9 O9 . . 6.7(5)
C10 N2 C9 C8 . . -177.1(2)
C14 C8 C9 O9 . . 79.3(3)
C14 C8 C9 N2 . . -97.0(3)
C15 C6 C7 O8 . . 101.5(2)
C15 C6 C7 O10 . . -73.6(3)
C18 C4 C5 O7 . . -71.5(3)
C18 C4 C5 N1 . . 104.2(3)
